data_4514075
loop_
_publ_author_name
'Li, Guomeng'
'Li, Ping'
'Zhuang, Xuming'
'Ye, Kaiqi'
'Liu, Yu'
'Wang, Yue'

_publ_section_title
;
 Rational Design and Characterization of Heteroleptic Phosphorescent
 Complexes for Highly Efficient Deep-Red Organic Light-Emitting Devices.
;
_journal_issue 13
_journal_name_full 'ACS applied materials &amp; interfaces'
_journal_page_first 11749
_journal_page_last 11758
_journal_paper_doi 10.1021/acsami.7b00348
_journal_volume 9
_journal_year 2017
_chemical_formula_sum 'C43 H37 F2 Ir N4'
_chemical_formula_weight 839.99
_chemical_name_systematic
; 
 ? 
;
_space_group_IT_number 2
_symmetry_cell_setting triclinic
_symmetry_space_group_name_Hall '-P 1'
_symmetry_space_group_name_H-M 'P -1'
_atom_sites_solution_hydrogens geom
_atom_sites_solution_primary direct
_atom_sites_solution_secondary difmap
_audit_creation_method SHELXL-97
_cell_angle_alpha 103.9360(10)
_cell_angle_beta 97.1680(10)
_cell_angle_gamma 101.7580(10)
_cell_formula_units_Z 2
_cell_length_a 9.7913(5)
_cell_length_b 13.4826(7)
_cell_length_c 14.3591(7)
_cell_measurement_reflns_used 6584
_cell_measurement_temperature 293(2)
_cell_measurement_theta_max 28.26
_cell_measurement_theta_min 2.47
_cell_volume 1770.77(16)
_computing_structure_refinement 'SHELXL-97 (Sheldrick, 2008)'
_computing_structure_solution 'SHELXS-97 (Sheldrick, 2008)'
_diffrn_ambient_temperature 293(2)
_diffrn_measured_fraction_theta_full 0.975
_diffrn_measured_fraction_theta_max 0.975
_diffrn_measurement_device_type CCD
_diffrn_radiation_monochromator graphite
_diffrn_radiation_source 'fine-focus sealed tube'
_diffrn_radiation_type MoK\a
_diffrn_radiation_wavelength 0.71073
_diffrn_reflns_av_R_equivalents 0.0155
_diffrn_reflns_av_sigmaI/netI 0.0322
_diffrn_reflns_limit_h_max 11
_diffrn_reflns_limit_h_min -6
_diffrn_reflns_limit_k_max 16
_diffrn_reflns_limit_k_min -16
_diffrn_reflns_limit_l_max 17
_diffrn_reflns_limit_l_min -17
_diffrn_reflns_number 8694
_diffrn_reflns_theta_full 25.00
_diffrn_reflns_theta_max 25.00
_diffrn_reflns_theta_min 1.60
_exptl_absorpt_coefficient_mu 3.817
_exptl_absorpt_correction_T_max 0.5466
_exptl_absorpt_correction_T_min 0.4872
_exptl_absorpt_correction_type multi-scan
_exptl_absorpt_process_details sadabs
_exptl_crystal_colour red
_exptl_crystal_density_diffrn 1.575
_exptl_crystal_density_method 'not measured'
_exptl_crystal_description block
_exptl_crystal_F_000 836
_exptl_crystal_size_max 0.22
_exptl_crystal_size_mid 0.20
_exptl_crystal_size_min 0.18
_refine_diff_density_max 1.008
_refine_diff_density_min -0.417
_refine_diff_density_rms 0.089
_refine_ls_extinction_method none
_refine_ls_goodness_of_fit_ref 1.003
_refine_ls_hydrogen_treatment mixed
_refine_ls_matrix_type full
_refine_ls_number_parameters 463
_refine_ls_number_reflns 6090
_refine_ls_number_restraints 0
_refine_ls_restrained_S_all 1.003
_refine_ls_R_factor_all 0.0266
_refine_ls_R_factor_gt 0.0236
_refine_ls_shift/su_max 0.001
_refine_ls_shift/su_mean 0.000
_refine_ls_structure_factor_coef Fsqd
_refine_ls_weighting_details 'calc w=1/[\s^2^(Fo^2^)+(0.0363P)^2^+0.0000P] where P=(Fo^2^+2Fc^2^)/3'
_refine_ls_weighting_scheme calc
_refine_ls_wR_factor_gt 0.0562
_refine_ls_wR_factor_ref 0.0574
_reflns_number_gt 5653
_reflns_number_total 6090
_reflns_threshold_expression >2sigma(I)
_cod_data_source_file am7b00348_si_002.cif
_cod_data_source_block 1
_cod_depositor_comments
;
The following automatic conversions were performed:

'_symmetry_cell_setting' value 'Triclinic' changed to 'triclinic'
according to
/home/data/users/saulius/crontab/automatic-downloads/rss-feeds/ACS/lib/dictionaries/cif_core.dic
dictionary named 'cif_core.dic' version 2.4.2 from 2011-04-26.

Automatic conversion script
Id: cif_fix_values 4973 2017-02-22 13:04:09Z antanas 

 Adding full bibliography for 4514075.cif.
;
_cod_original_sg_symbol_H-M P-1
_cod_database_code 4514075

loop_
_symmetry_equiv_pos_as_xyz
'x, y, z'
'-x, -y, -z'

loop_
_atom_site_label
_atom_site_type_symbol
_atom_site_fract_x
_atom_site_fract_y
_atom_site_fract_z
_atom_site_U_iso_or_equiv
_atom_site_adp_type
_atom_site_occupancy
_atom_site_symmetry_multiplicity
_atom_site_calc_flag
_atom_site_refinement_flags
C1 C 0.2340(4) 0.4613(3) 0.3691(2) 0.0344(8) Uani 1 1 d .
H1 H 0.1607 0.4432 0.4019 0.041 Uiso 1 1 calc R
C2 C 0.3483(4) 0.5404(3) 0.4175(3) 0.0432(10) Uani 1 1 d .
H2 H 0.3558 0.5717 0.4838 0.052 Uiso 1 1 calc R
C3 C 0.4559(4) 0.5754(3) 0.3678(3) 0.0367(9) Uani 1 1 d .
C4 C 0.4446(4) 0.5218(3) 0.2676(2) 0.0295(7) Uani 1 1 d .
C5 C 0.3302(3) 0.4301(3) 0.2254(2) 0.0259(7) Uani 1 1 d .
C6 C 0.5429(4) 0.5656(3) 0.2151(3) 0.0354(8) Uani 1 1 d .
H6 H 0.5346 0.5340 0.1489 0.042 Uiso 1 1 calc R
C7 C 0.6493(4) 0.6530(3) 0.2598(3) 0.0407(9) Uani 1 1 d .
H7 H 0.7115 0.6811 0.2236 0.049 Uiso 1 1 calc R
C8 C 0.6659(4) 0.7012(3) 0.3602(3) 0.0479(10) Uani 1 1 d .
H8 H 0.7424 0.7580 0.3911 0.057 Uiso 1 1 calc R
C9 C 0.5700(4) 0.6646(3) 0.4122(3) 0.0463(10) Uani 1 1 d .
H9 H 0.5794 0.6987 0.4781 0.056 Uiso 1 1 calc R
C10 C 0.3101(3) 0.3533(3) 0.1296(2) 0.0260(7) Uani 1 1 d .
C11 C 0.1719(3) 0.2848(3) 0.0983(2) 0.0242(7) Uani 1 1 d .
C12 C 0.1444(4) 0.2097(3) 0.0063(2) 0.0269(7) Uani 1 1 d .
H12 H 0.0546 0.1650 -0.0184 0.032 Uiso 1 1 calc R
C13 C 0.2520(4) 0.2036(3) -0.0463(2) 0.0296(8) Uani 1 1 d .
C14 C 0.3885(4) 0.2640(3) -0.0138(2) 0.0313(8) Uani 1 1 d .
H14 H 0.4587 0.2548 -0.0508 0.038 Uiso 1 1 calc R
C15 C 0.4184(4) 0.3389(3) 0.0752(2) 0.0305(8) Uani 1 1 d .
H15 H 0.5104 0.3800 0.0995 0.037 Uiso 1 1 calc R
C16 C -0.1868(4) 0.1055(3) 0.0849(2) 0.0293(7) Uani 1 1 d .
H16 H -0.1489 0.0759 0.1311 0.035 Uiso 1 1 calc R
C17 C -0.2923(4) 0.0439(3) 0.0116(3) 0.0337(8) Uani 1 1 d .
H17 H -0.3316 -0.0251 0.0114 0.040 Uiso 1 1 calc R
C18 C -0.3428(4) 0.0836(3) -0.0643(2) 0.0301(8) Uani 1 1 d .
C19 C -0.2838(3) 0.1899(3) -0.0597(2) 0.0274(7) Uani 1 1 d .
C20 C -0.1882(3) 0.2548(3) 0.0276(2) 0.0237(7) Uani 1 1 d .
C21 C -0.3181(4) 0.2252(3) -0.1432(2) 0.0335(8) Uani 1 1 d .
H21 H -0.2753 0.2934 -0.1433 0.040 Uiso 1 1 calc R
C22 C -0.4123(4) 0.1610(3) -0.2230(3) 0.0431(10) Uani 1 1 d .
H22 H -0.4326 0.1852 -0.2773 0.052 Uiso 1 1 calc R
C23 C -0.4795(4) 0.0576(3) -0.2238(3) 0.0457(10) Uani 1 1 d .
H23 H -0.5481 0.0156 -0.2770 0.055 Uiso 1 1 calc R
C24 C -0.4445(4) 0.0195(3) -0.1477(3) 0.0412(9) Uani 1 1 d .
H24 H -0.4874 -0.0495 -0.1498 0.049 Uiso 1 1 calc R
C25 C -0.1407(3) 0.3698(3) 0.0570(2) 0.0242(7) Uani 1 1 d .
C26 C -0.0237(3) 0.4110(3) 0.1350(2) 0.0251(7) Uani 1 1 d .
C27 C 0.0244(4) 0.5207(3) 0.1707(2) 0.0274(7) Uani 1 1 d .
H27 H 0.1043 0.5507 0.2196 0.033 Uiso 1 1 calc R
C28 C -0.0485(4) 0.5836(3) 0.1322(2) 0.0310(8) Uani 1 1 d .
C29 C -0.1668(4) 0.5453(3) 0.0605(2) 0.0311(8) Uani 1 1 d .
H29 H -0.2143 0.5906 0.0380 0.037 Uiso 1 1 calc R
C30 C -0.2137(4) 0.4367(3) 0.0221(2) 0.0302(8) Uani 1 1 d .
H30 H -0.2937 0.4083 -0.0268 0.036 Uiso 1 1 calc R
C31 C -0.0299(4) 0.2247(3) 0.3360(2) 0.0268(7) Uani 1 1 d .
C32 C -0.0756(4) 0.1776(3) 0.4146(2) 0.0314(8) Uani 1 1 d .
C33 C -0.1474(4) 0.0742(3) 0.3945(3) 0.0423(9) Uani 1 1 d .
H33 H -0.1636 0.0318 0.3308 0.051 Uiso 1 1 calc R
C34 C -0.1963(6) 0.0310(4) 0.4651(4) 0.0710(15) Uani 1 1 d .
H34 H -0.2472 -0.0389 0.4488 0.085 Uiso 1 1 calc R
C35 C -0.1693(7) 0.0921(5) 0.5597(4) 0.0791(18) Uani 1 1 d .
H35 H -0.2024 0.0639 0.6080 0.095 Uiso 1 1 calc R
C36 C -0.0938(6) 0.1943(4) 0.5829(3) 0.0668(15) Uani 1 1 d .
H36 H -0.0730 0.2347 0.6476 0.080 Uiso 1 1 calc R
C37 C -0.0476(5) 0.2386(3) 0.5111(3) 0.0466(10) Uani 1 1 d .
H37 H 0.0019 0.3089 0.5274 0.056 Uiso 1 1 calc R
C38 C -0.1953(4) 0.3419(3) 0.3450(3) 0.0298(8) Uani 1 1 d .
H38 H -0.215(4) 0.320(3) 0.400(3) 0.036(10) Uiso 1 1 d .
C39 C -0.3267(4) 0.2907(4) 0.2689(4) 0.0683(15) Uani 1 1 d .
H39A H -0.3138 0.3099 0.2098 0.102 Uiso 1 1 calc R
H39B H -0.4060 0.3138 0.2918 0.102 Uiso 1 1 calc R
H39C H -0.3443 0.2155 0.2563 0.102 Uiso 1 1 calc R
C40 C -0.1638(5) 0.4605(3) 0.3658(3) 0.0525(11) Uani 1 1 d .
H40A H -0.0825 0.4919 0.4171 0.079 Uiso 1 1 calc R
H40B H -0.2442 0.4846 0.3855 0.079 Uiso 1 1 calc R
H40C H -0.1447 0.4802 0.3079 0.079 Uiso 1 1 calc R
C41 C 0.1486(4) 0.1234(3) 0.2966(3) 0.0324(8) Uani 1 1 d .
H41 H 0.147(4) 0.110(3) 0.359(3) 0.038(10) Uiso 1 1 d .
C42 C 0.1124(4) 0.0219(3) 0.2141(3) 0.0430(10) Uani 1 1 d .
H42A H 0.0178 -0.0170 0.2120 0.064 Uiso 1 1 calc R
H42B H 0.1782 -0.0198 0.2251 0.064 Uiso 1 1 calc R
H42C H 0.1183 0.0386 0.1531 0.064 Uiso 1 1 calc R
C43 C 0.3028(4) 0.1812(3) 0.3063(3) 0.0444(10) Uani 1 1 d .
H43A H 0.3184 0.1940 0.2451 0.067 Uiso 1 1 calc R
H43B H 0.3639 0.1389 0.3241 0.067 Uiso 1 1 calc R
H43C H 0.3232 0.2471 0.3557 0.067 Uiso 1 1 calc R
F1 F 0.2235(2) 0.13111(16) -0.13557(14) 0.0404(5) Uani 1 1 d .
F2 F -0.0029(2) 0.69017(15) 0.16940(15) 0.0418(5) Uani 1 1 d .
Ir1 Ir 0.040312(13) 0.303516(10) 0.193175(8) 0.02297(5) Uani 1 1 d .
N1 N 0.2226(3) 0.4070(2) 0.27344(18) 0.0256(6) Uani 1 1 d .
N2 N -0.1332(3) 0.2105(2) 0.09355(19) 0.0244(6) Uani 1 1 d .
N3 N -0.0734(3) 0.3051(2) 0.31401(19) 0.0253(6) Uani 1 1 d .
N4 N 0.0554(3) 0.1914(2) 0.27794(19) 0.0277(6) Uani 1 1 d .

loop_
_atom_site_aniso_label
_atom_site_aniso_U_11
_atom_site_aniso_U_22
_atom_site_aniso_U_33
_atom_site_aniso_U_23
_atom_site_aniso_U_13
_atom_site_aniso_U_12
C1 0.036(2) 0.043(2) 0.0232(17) 0.0073(15) 0.0070(15) 0.0094(17)
C2 0.046(2) 0.051(2) 0.0231(18) -0.0033(17) 0.0028(17) 0.008(2)
C3 0.034(2) 0.043(2) 0.0315(19) 0.0065(16) 0.0041(16) 0.0109(18)
C4 0.0260(18) 0.0366(19) 0.0263(17) 0.0075(14) 0.0015(14) 0.0119(16)
C5 0.0228(17) 0.0346(18) 0.0229(16) 0.0102(14) 0.0018(13) 0.0118(15)
C6 0.034(2) 0.036(2) 0.0362(19) 0.0097(16) 0.0069(16) 0.0103(17)
C7 0.034(2) 0.036(2) 0.052(2) 0.0125(18) 0.0121(18) 0.0071(18)
C8 0.038(2) 0.037(2) 0.057(3) 0.0015(19) 0.002(2) 0.0006(19)
C9 0.045(2) 0.046(2) 0.036(2) -0.0020(18) -0.0004(18) 0.006(2)
C10 0.0255(18) 0.0300(18) 0.0243(16) 0.0089(14) 0.0035(14) 0.0100(15)
C11 0.0268(18) 0.0291(17) 0.0249(16) 0.0134(14) 0.0099(14) 0.0148(15)
C12 0.0306(19) 0.0243(17) 0.0269(16) 0.0075(14) 0.0054(14) 0.0085(15)
C13 0.043(2) 0.0277(18) 0.0211(16) 0.0054(14) 0.0076(15) 0.0154(16)
C14 0.0304(19) 0.0365(19) 0.0320(18) 0.0109(15) 0.0129(15) 0.0131(16)
C15 0.0252(18) 0.0350(19) 0.0327(18) 0.0088(15) 0.0055(15) 0.0107(16)
C16 0.034(2) 0.0248(17) 0.0307(18) 0.0074(14) 0.0093(15) 0.0089(15)
C17 0.032(2) 0.0268(18) 0.043(2) 0.0106(16) 0.0079(16) 0.0067(16)
C18 0.0259(18) 0.0313(19) 0.0310(18) 0.0022(15) 0.0081(15) 0.0082(15)
C19 0.0231(17) 0.0363(19) 0.0260(16) 0.0063(14) 0.0087(14) 0.0144(15)
C20 0.0196(16) 0.0308(17) 0.0252(16) 0.0099(14) 0.0090(13) 0.0103(14)
C21 0.034(2) 0.040(2) 0.0269(17) 0.0058(15) 0.0062(15) 0.0149(17)
C22 0.042(2) 0.058(3) 0.0306(19) 0.0077(18) 0.0047(17) 0.023(2)
C23 0.037(2) 0.059(3) 0.032(2) -0.0051(19) -0.0022(17) 0.017(2)
C24 0.031(2) 0.039(2) 0.046(2) -0.0023(18) 0.0041(17) 0.0078(18)
C25 0.0259(17) 0.0280(17) 0.0223(15) 0.0101(13) 0.0074(13) 0.0089(14)
C26 0.0258(18) 0.0299(17) 0.0268(16) 0.0118(14) 0.0125(14) 0.0132(15)
C27 0.0273(18) 0.0288(18) 0.0263(16) 0.0080(14) 0.0079(14) 0.0053(15)
C28 0.040(2) 0.0247(17) 0.0345(19) 0.0128(15) 0.0159(16) 0.0101(16)
C29 0.037(2) 0.0301(19) 0.0336(18) 0.0162(15) 0.0096(16) 0.0145(16)
C30 0.0286(19) 0.037(2) 0.0290(18) 0.0134(15) 0.0076(15) 0.0104(16)
C31 0.0305(19) 0.0298(17) 0.0228(15) 0.0096(13) 0.0048(14) 0.0106(15)
C32 0.035(2) 0.039(2) 0.0291(18) 0.0149(15) 0.0088(15) 0.0205(17)
C33 0.051(3) 0.037(2) 0.045(2) 0.0173(18) 0.0190(19) 0.0115(19)
C34 0.096(4) 0.049(3) 0.091(4) 0.041(3) 0.047(3) 0.025(3)
C35 0.122(5) 0.081(4) 0.076(4) 0.061(3) 0.056(4) 0.047(4)
C36 0.101(4) 0.087(4) 0.025(2) 0.021(2) 0.019(2) 0.038(3)
C37 0.058(3) 0.051(2) 0.032(2) 0.0114(18) 0.0093(19) 0.015(2)
C38 0.032(2) 0.0332(19) 0.0329(19) 0.0140(16) 0.0167(16) 0.0156(16)
C39 0.027(2) 0.087(4) 0.073(3) -0.012(3) 0.005(2) 0.020(2)
C40 0.059(3) 0.038(2) 0.075(3) 0.018(2) 0.037(2) 0.026(2)
C41 0.039(2) 0.039(2) 0.0263(18) 0.0119(16) 0.0078(16) 0.0204(18)
C42 0.038(2) 0.036(2) 0.054(2) 0.0066(19) 0.0049(19) 0.0169(18)
C43 0.041(2) 0.041(2) 0.048(2) 0.0064(18) -0.0053(19) 0.0194(19)
F1 0.0459(13) 0.0361(12) 0.0329(11) -0.0040(9) 0.0147(10) 0.0072(10)
F2 0.0518(14) 0.0245(10) 0.0473(12) 0.0096(9) 0.0032(10) 0.0092(10)
Ir1 0.02426(8) 0.02609(8) 0.02163(8) 0.00869(5) 0.00573(5) 0.00943(6)
N1 0.0253(15) 0.0296(15) 0.0228(13) 0.0063(11) 0.0028(11) 0.0107(12)
N2 0.0236(15) 0.0256(14) 0.0250(14) 0.0068(11) 0.0053(11) 0.0076(12)
N3 0.0264(15) 0.0286(15) 0.0265(14) 0.0114(12) 0.0103(12) 0.0112(12)
N4 0.0348(17) 0.0318(15) 0.0235(14) 0.0111(12) 0.0089(12) 0.0174(13)

loop_
_atom_type_symbol
_atom_type_description
_atom_type_scat_dispersion_real
_atom_type_scat_dispersion_imag
_atom_type_scat_source
C C 0.0033 0.0016 'International Tables Vol C Tables 4.2.6.8 and 6.1.1.4'
H H 0.0000 0.0000 'International Tables Vol C Tables 4.2.6.8 and 6.1.1.4'
F F 0.0171 0.0103 'International Tables Vol C Tables 4.2.6.8 and 6.1.1.4'
Ir Ir -1.4442 7.9887 'International Tables Vol C Tables 4.2.6.8 and 6.1.1.4'
N N 0.0061 0.0033 'International Tables Vol C Tables 4.2.6.8 and 6.1.1.4'

loop_
_geom_angle_atom_site_label_1
_geom_angle_atom_site_label_2
_geom_angle_atom_site_label_3
_geom_angle
C2 C1 N1 122.3(3)
C2 C1 H1 118.8
N1 C1 H1 118.8
C1 C2 C3 120.2(3)
C1 C2 H2 119.9
C3 C2 H2 119.9
C2 C3 C9 122.5(3)
C2 C3 C4 118.3(3)
C9 C3 C4 119.1(3)
C6 C4 C3 117.8(3)
C6 C4 C5 124.3(3)
C3 C4 C5 117.8(3)
N1 C5 C4 120.6(3)
N1 C5 C10 112.1(3)
C4 C5 C10 127.3(3)
C7 C6 C4 121.3(3)
C7 C6 H6 119.3
C4 C6 H6 119.3
C6 C7 C8 120.5(4)
C6 C7 H7 119.7
C8 C7 H7 119.7
C9 C8 C7 120.0(4)
C9 C8 H8 120.0
C7 C8 H8 120.0
C8 C9 C3 121.1(4)
C8 C9 H9 119.5
C3 C9 H9 119.5
C15 C10 C11 120.8(3)
C15 C10 C5 124.8(3)
C11 C10 C5 114.1(3)
C12 C11 C10 117.2(3)
C12 C11 Ir1 127.4(3)
C10 C11 Ir1 115.3(2)
C13 C12 C11 119.2(3)
C13 C12 H12 120.4
C11 C12 H12 120.4
F1 C13 C12 118.5(3)
F1 C13 C14 117.4(3)
C12 C13 C14 124.1(3)
C13 C14 C15 118.2(3)
C13 C14 H14 120.9
C15 C14 H14 120.9
C14 C15 C10 120.2(3)
C14 C15 H15 119.9
C10 C15 H15 119.9
C17 C16 N2 122.4(3)
C17 C16 H16 118.8
N2 C16 H16 118.8
C16 C17 C18 120.1(3)
C16 C17 H17 119.9
C18 C17 H17 119.9
C17 C18 C19 118.3(3)
C17 C18 C24 122.5(3)
C19 C18 C24 119.1(3)
C18 C19 C21 118.1(3)
C18 C19 C20 118.1(3)
C21 C19 C20 123.7(3)
N2 C20 C19 120.2(3)
N2 C20 C25 112.8(3)
C19 C20 C25 127.0(3)
C22 C21 C19 121.1(4)
C22 C21 H21 119.4
C19 C21 H21 119.4
C21 C22 C23 120.2(4)
C21 C22 H22 119.9
C23 C22 H22 119.9
C24 C23 C22 120.4(4)
C24 C23 H23 119.8
C22 C23 H23 119.8
C23 C24 C18 120.7(4)
C23 C24 H24 119.6
C18 C24 H24 119.6
C30 C25 C26 120.7(3)
C30 C25 C20 124.3(3)
C26 C25 C20 114.4(3)
C27 C26 C25 118.1(3)
C27 C26 Ir1 126.7(2)
C25 C26 Ir1 114.8(2)
C28 C27 C26 119.0(3)
C28 C27 H27 120.5
C26 C27 H27 120.5
F2 C28 C29 117.6(3)
F2 C28 C27 118.5(3)
C29 C28 C27 123.9(3)
C28 C29 C30 117.9(3)
C28 C29 H29 121.0
C30 C29 H29 121.0
C29 C30 C25 120.2(3)
C29 C30 H30 119.9
C25 C30 H30 119.9
N4 C31 N3 111.0(3)
N4 C31 C32 125.1(3)
N3 C31 C32 123.9(3)
C33 C32 C37 117.8(3)
C33 C32 C31 121.6(3)
C37 C32 C31 120.6(3)
C34 C33 C32 122.4(4)
C34 C33 H33 118.8
C32 C33 H33 118.8
C35 C34 C33 119.2(5)
C35 C34 H34 120.4
C33 C34 H34 120.4
C36 C35 C34 120.0(4)
C36 C35 H35 120.0
C34 C35 H35 120.0
C35 C36 C37 120.7(4)
C35 C36 H36 119.6
C37 C36 H36 119.6
C32 C37 C36 119.8(4)
C32 C37 H37 120.1
C36 C37 H37 120.1
N3 C38 C39 110.9(3)
N3 C38 C40 109.4(3)
C39 C38 C40 110.7(4)
N3 C38 H38 109(2)
C39 C38 H38 105(2)
C40 C38 H38 111(2)
C38 C39 H39A 109.5
C38 C39 H39B 109.5
H39A C39 H39B 109.5
C38 C39 H39C 109.5
H39A C39 H39C 109.5
H39B C39 H39C 109.5
C38 C40 H40A 109.5
C38 C40 H40B 109.5
H40A C40 H40B 109.5
C38 C40 H40C 109.5
H40A C40 H40C 109.5
H40B C40 H40C 109.5
N4 C41 C43 109.7(3)
N4 C41 C42 110.4(3)
C43 C41 C42 109.9(3)
N4 C41 H41 112(2)
C43 C41 H41 102(2)
C42 C41 H41 112(2)
C41 C42 H42A 109.5
C41 C42 H42B 109.5
H42A C42 H42B 109.5
C41 C42 H42C 109.5
H42A C42 H42C 109.5
H42B C42 H42C 109.5
C41 C43 H43A 109.5
C41 C43 H43B 109.5
H43A C43 H43B 109.5
C41 C43 H43C 109.5
H43A C43 H43C 109.5
H43B C43 H43C 109.5
C11 Ir1 C26 89.93(12)
C11 Ir1 N1 79.40(12)
C26 Ir1 N1 93.55(12)
C11 Ir1 N2 93.36(12)
C26 Ir1 N2 79.54(12)
N1 Ir1 N2 170.07(10)
C11 Ir1 N3 166.69(11)
C26 Ir1 N3 102.89(11)
N1 Ir1 N3 96.02(10)
N2 Ir1 N3 92.50(10)
C11 Ir1 N4 107.09(11)
C26 Ir1 N4 162.67(11)
N1 Ir1 N4 92.81(11)
N2 Ir1 N4 95.84(11)
N3 Ir1 N4 60.38(10)
C5 N1 C1 119.7(3)
C5 N1 Ir1 117.0(2)
C1 N1 Ir1 122.9(2)
C20 N2 C16 119.4(3)
C20 N2 Ir1 116.1(2)
C16 N2 Ir1 124.1(2)
C31 N3 C38 124.8(3)
C31 N3 Ir1 94.08(19)
C38 N3 Ir1 137.4(2)
C31 N4 C41 124.8(3)
C31 N4 Ir1 94.5(2)
C41 N4 Ir1 138.4(2)

loop_
_geom_bond_atom_site_label_1
_geom_bond_atom_site_label_2
_geom_bond_distance
C1 C2 1.355(5)
C1 N1 1.370(4)
C1 H1 0.9300
C2 C3 1.410(5)
C2 H2 0.9300
C3 C9 1.416(5)
C3 C4 1.426(5)
C4 C6 1.416(5)
C4 C5 1.434(5)
C5 N1 1.353(4)
C5 C10 1.473(4)
C6 C7 1.362(5)
C6 H6 0.9300
C7 C8 1.405(5)
C7 H7 0.9300
C8 C9 1.358(6)
C8 H8 0.9300
C9 H9 0.9300
C10 C15 1.411(5)
C10 C11 1.423(5)
C11 C12 1.414(4)
C11 Ir1 1.996(3)
C12 C13 1.375(5)
C12 H12 0.9300
C13 F1 1.368(4)
C13 C14 1.372(5)
C14 C15 1.379(5)
C14 H14 0.9300
C15 H15 0.9300
C16 C17 1.350(5)
C16 N2 1.375(4)
C16 H16 0.9300
C17 C18 1.406(5)
C17 H17 0.9300
C18 C19 1.414(5)
C18 C24 1.424(5)
C19 C21 1.420(5)
C19 C20 1.435(4)
C20 N2 1.349(4)
C20 C25 1.463(4)
C21 C22 1.359(5)
C21 H21 0.9300
C22 C23 1.411(6)
C22 H22 0.9300
C23 C24 1.351(6)
C23 H23 0.9300
C24 H24 0.9300
C25 C30 1.402(5)
C25 C26 1.413(4)
C26 C27 1.400(5)
C26 Ir1 2.004(3)
C27 C28 1.382(5)
C27 H27 0.9300
C28 F2 1.363(4)
C28 C29 1.368(5)
C29 C30 1.391(5)
C29 H29 0.9300
C30 H30 0.9300
C31 N4 1.319(4)
C31 N3 1.332(4)
C31 C32 1.494(5)
C32 C33 1.370(5)
C32 C37 1.391(5)
C33 C34 1.374(6)
C33 H33 0.9300
C34 C35 1.370(7)
C34 H34 0.9300
C35 C36 1.362(8)
C35 H35 0.9300
C36 C37 1.389(6)
C36 H36 0.9300
C37 H37 0.9300
C38 N3 1.462(4)
C38 C39 1.500(6)
C38 C40 1.512(5)
C38 H38 0.94(4)
C39 H39A 0.9600
C39 H39B 0.9600
C39 H39C 0.9600
C40 H40A 0.9600
C40 H40B 0.9600
C40 H40C 0.9600
C41 N4 1.463(4)
C41 C43 1.524(5)
C41 C42 1.522(5)
C41 H41 0.96(4)
C42 H42A 0.9600
C42 H42B 0.9600
C42 H42C 0.9600
C43 H43A 0.9600
C43 H43B 0.9600
C43 H43C 0.9600
Ir1 N1 2.039(3)
Ir1 N2 2.041(3)
Ir1 N3 2.174(3)
Ir1 N4 2.173(3)

loop_
_geom_torsion_atom_site_label_1
_geom_torsion_atom_site_label_2
_geom_torsion_atom_site_label_3
_geom_torsion_atom_site_label_4
_geom_torsion
N1 C1 C2 C3 5.1(6)
C1 C2 C3 C9 173.3(4)
C1 C2 C3 C4 -3.3(6)
C2 C3 C4 C6 172.1(3)
C9 C3 C4 C6 -4.7(5)
C2 C3 C4 C5 -4.9(5)
C9 C3 C4 C5 178.4(3)
C6 C4 C5 N1 -164.8(3)
C3 C4 C5 N1 12.0(5)
C6 C4 C5 C10 13.7(5)
C3 C4 C5 C10 -169.6(3)
C3 C4 C6 C7 3.3(5)
C5 C4 C6 C7 180.0(3)
C4 C6 C7 C8 1.2(6)
C6 C7 C8 C9 -4.2(6)
C7 C8 C9 C3 2.7(6)
C2 C3 C9 C8 -174.8(4)
C4 C3 C9 C8 1.8(6)
N1 C5 C10 C15 -161.8(3)
C4 C5 C10 C15 19.6(5)
N1 C5 C10 C11 12.3(4)
C4 C5 C10 C11 -166.3(3)
C15 C10 C11 C12 -6.4(5)
C5 C10 C11 C12 179.3(3)
C15 C10 C11 Ir1 171.5(2)
C5 C10 C11 Ir1 -2.8(4)
C10 C11 C12 C13 2.4(4)
Ir1 C11 C12 C13 -175.3(2)
C11 C12 C13 F1 -179.5(3)
C11 C12 C13 C14 2.3(5)
F1 C13 C14 C15 178.8(3)
C12 C13 C14 C15 -3.0(5)
C13 C14 C15 C10 -1.2(5)
C11 C10 C15 C14 5.9(5)
C5 C10 C15 C14 179.6(3)
N2 C16 C17 C18 5.8(5)
C16 C17 C18 C19 -2.2(5)
C16 C17 C18 C24 174.1(3)
C17 C18 C19 C21 170.2(3)
C24 C18 C19 C21 -6.3(5)
C17 C18 C19 C20 -7.4(5)
C24 C18 C19 C20 176.2(3)
C18 C19 C20 N2 14.0(4)
C21 C19 C20 N2 -163.4(3)
C18 C19 C20 C25 -165.2(3)
C21 C19 C20 C25 17.4(5)
C18 C19 C21 C22 4.4(5)
C20 C19 C21 C22 -178.3(3)
C19 C21 C22 C23 0.7(6)
C21 C22 C23 C24 -3.9(6)
C22 C23 C24 C18 1.9(6)
C17 C18 C24 C23 -173.0(4)
C19 C18 C24 C23 3.2(5)
N2 C20 C25 C30 -157.4(3)
C19 C20 C25 C30 21.8(5)
N2 C20 C25 C26 14.0(4)
C19 C20 C25 C26 -166.8(3)
C30 C25 C26 C27 -5.4(5)
C20 C25 C26 C27 -177.1(3)
C30 C25 C26 Ir1 167.5(2)
C20 C25 C26 Ir1 -4.3(3)
C25 C26 C27 C28 3.5(5)
Ir1 C26 C27 C28 -168.5(2)
C26 C27 C28 F2 178.2(3)
C26 C27 C28 C29 0.2(5)
F2 C28 C29 C30 179.9(3)
C27 C28 C29 C30 -2.0(5)
C28 C29 C30 C25 0.1(5)
C26 C25 C30 C29 3.6(5)
C20 C25 C30 C29 174.5(3)
N4 C31 C32 C33 -59.4(5)
N3 C31 C32 C33 119.0(4)
N4 C31 C32 C37 121.5(4)
N3 C31 C32 C37 -60.1(5)
C37 C32 C33 C34 2.5(6)
C31 C32 C33 C34 -176.7(4)
C32 C33 C34 C35 -1.9(8)
C33 C34 C35 C36 -0.5(9)
C34 C35 C36 C37 2.1(9)
C33 C32 C37 C36 -0.7(6)
C31 C32 C37 C36 178.5(4)
C35 C36 C37 C32 -1.5(8)
C12 C11 Ir1 C26 -93.1(3)
C10 C11 Ir1 C26 89.2(2)
C12 C11 Ir1 N1 173.3(3)
C10 C11 Ir1 N1 -4.4(2)
C12 C11 Ir1 N2 -13.6(3)
C10 C11 Ir1 N2 168.7(2)
C12 C11 Ir1 N3 102.4(5)
C10 C11 Ir1 N3 -75.3(6)
C12 C11 Ir1 N4 83.6(3)
C10 C11 Ir1 N4 -94.1(2)
C27 C26 Ir1 C11 -98.1(3)
C25 C26 Ir1 C11 89.7(2)
C27 C26 Ir1 N1 -18.7(3)
C25 C26 Ir1 N1 169.1(2)
C27 C26 Ir1 N2 168.5(3)
C25 C26 Ir1 N2 -3.7(2)
C27 C26 Ir1 N3 78.3(3)
C25 C26 Ir1 N3 -93.9(2)
C27 C26 Ir1 N4 92.6(5)
C25 C26 Ir1 N4 -79.6(4)
C4 C5 N1 C1 -10.6(5)
C10 C5 N1 C1 170.7(3)
C4 C5 N1 Ir1 162.3(2)
C10 C5 N1 Ir1 -16.4(3)
C2 C1 N1 C5 2.0(5)
C2 C1 N1 Ir1 -170.5(3)
C11 Ir1 N1 C5 12.0(2)
C26 Ir1 N1 C5 -77.3(2)
N2 Ir1 N1 C5 -31.7(7)
N3 Ir1 N1 C5 179.3(2)
N4 Ir1 N1 C5 118.8(2)
C11 Ir1 N1 C1 -175.4(3)
C26 Ir1 N1 C1 95.4(3)
N2 Ir1 N1 C1 141.0(5)
N3 Ir1 N1 C1 -8.0(3)
N4 Ir1 N1 C1 -68.5(3)
C19 C20 N2 C16 -10.7(4)
C25 C20 N2 C16 168.6(3)
C19 C20 N2 Ir1 163.3(2)
C25 C20 N2 Ir1 -17.4(3)
C17 C16 N2 C20 0.7(5)
C17 C16 N2 Ir1 -172.8(3)
C11 Ir1 N2 C20 -77.3(2)
C26 Ir1 N2 C20 12.0(2)
N1 Ir1 N2 C20 -34.4(7)
N3 Ir1 N2 C20 114.7(2)
N4 Ir1 N2 C20 175.1(2)
C11 Ir1 N2 C16 96.5(3)
C26 Ir1 N2 C16 -174.2(3)
N1 Ir1 N2 C16 139.3(5)
N3 Ir1 N2 C16 -71.6(3)
N4 Ir1 N2 C16 -11.1(3)
N4 C31 N3 C38 162.8(3)
C32 C31 N3 C38 -15.8(5)
N4 C31 N3 Ir1 1.3(3)
C32 C31 N3 Ir1 -177.3(3)
C39 C38 N3 C31 -93.3(4)
C40 C38 N3 C31 144.3(4)
C39 C38 N3 Ir1 58.8(5)
C40 C38 N3 Ir1 -63.6(4)
C11 Ir1 N3 C31 -21.6(6)
C26 Ir1 N3 C31 174.3(2)
N1 Ir1 N3 C31 -90.7(2)
N2 Ir1 N3 C31 94.4(2)
N4 Ir1 N3 C31 -0.87(19)
C11 Ir1 N3 C38 -178.9(5)
C26 Ir1 N3 C38 16.9(3)
N1 Ir1 N3 C38 112.0(3)
N2 Ir1 N3 C38 -62.9(3)
N4 Ir1 N3 C38 -158.2(4)
N3 C31 N4 C41 164.1(3)
C32 C31 N4 C41 -17.3(5)
N3 C31 N4 Ir1 -1.3(3)
C32 C31 N4 Ir1 177.2(3)
C43 C41 N4 C31 -117.9(4)
C42 C41 N4 C31 120.8(4)
C43 C41 N4 Ir1 39.9(5)
C42 C41 N4 Ir1 -81.4(4)
C11 Ir1 N4 C31 176.0(2)
C26 Ir1 N4 C31 -15.2(5)
N1 Ir1 N4 C31 96.2(2)
N2 Ir1 N4 C31 -88.7(2)
N3 Ir1 N4 C31 0.88(19)
C11 Ir1 N4 C41 14.1(4)
C26 Ir1 N4 C41 -177.1(4)
N1 Ir1 N4 C41 -65.7(3)
N2 Ir1 N4 C41 109.4(3)
N3 Ir1 N4 C41 -161.0(4)
